data_7719785
loop_
_publ_author_name
'Uehara, Kazunari'
'Kim, Nayoung'
'Benzaki, Aya'
'Otsuka, Midori'
'Misawa-Suzuki, Tomoyo'
'Nagao, Hirotaka'

_publ_section_title
;
 Dinitrogen-bridged diruthenium complexes bearing
 2,6-pyridinedicarboxylate in the mixed-valence state.
;
_journal_issue 44
_journal_name_full 'Dalton transactions (Cambridge, England : 2003)'
_journal_page_first 16328
_journal_page_last 16332
_journal_paper_doi 10.1039/d5dt02337h
_journal_volume 54
_journal_year 2025
_chemical_formula_moiety 'C7 H5 Cl2 N O5 Ru, C8 H20 N'
_chemical_formula_sum 'C15 H25 Cl2 N2 O5 Ru'
_chemical_formula_weight 485.34
_chemical_name_common Aquadichloridoruthenium
_chemical_name_systematic
;
tetraethylammonium aquadichlorido(2,6-pyridinedicarboxylato)ruthenate
;
_space_group_crystal_system monoclinic
_space_group_IT_number 9
_space_group_name_Hall 'C -2yc'
_space_group_name_H-M_alt 'C 1 c 1'
_atom_sites_solution_hydrogens mixed
_atom_sites_solution_primary dual
_audit_creation_date 2024-10-17
_audit_creation_method
;
Olex2 1.5
(compiled 2023.03.06 svn.rbb2c1857 for OlexSys, GUI svn.r6748)
;
_audit_update_record
;
2025-06-20 deposited with the CCDC.	2025-10-23 downloaded from the CCDC.
;
_cell_angle_alpha 90
_cell_angle_beta 113.611(3)
_cell_angle_gamma 90
_cell_formula_units_Z 4
_cell_length_a 19.697(4)
_cell_length_b 7.6027(7)
_cell_length_c 14.077(3)
_cell_measurement_reflns_used 3203
_cell_measurement_temperature 113(2)
_cell_measurement_theta_max 27.4835
_cell_measurement_theta_min 3.0585
_cell_volume 1931.6(6)
_computing_cell_refinement 'CrystalClear (Rigaku Corp, 2000)'
_computing_data_collection 'CrystalClear (Rigaku Corp, 2000)'
_computing_data_reduction 'CrystalClear (Rigaku Corp, 2000)'
_computing_molecular_graphics 'Olex2 1.5 (Dolomanov et al., 2009)'
_computing_publication_material 'Olex2 1.5 (Dolomanov et al., 2009)'
_computing_structure_refinement 'SHELXL 2018/3 (Sheldrick, 2015)'
_computing_structure_solution 'SHELXT 2018/2 (Sheldrick, 2018)'
_diffrn_ambient_temperature 113
_diffrn_detector CCD
_diffrn_detector_area_resol_mean 14.6306
_diffrn_measured_fraction_theta_full 0.997
_diffrn_measured_fraction_theta_max 0.997
_diffrn_measurement_device_type 'Rigaku Mercury CCD'
_diffrn_measurement_method dtintegrate.ref
_diffrn_radiation_type MoK\a
_diffrn_radiation_wavelength 0.71075
_diffrn_reflns_av_R_equivalents 0.0144
_diffrn_reflns_av_unetI/netI 0.0222
_diffrn_reflns_Laue_measured_fraction_full 0.997
_diffrn_reflns_Laue_measured_fraction_max 0.997
_diffrn_reflns_limit_h_max 25
_diffrn_reflns_limit_h_min -25
_diffrn_reflns_limit_k_max 9
_diffrn_reflns_limit_k_min -8
_diffrn_reflns_limit_l_max 18
_diffrn_reflns_limit_l_min -15
_diffrn_reflns_number 7293
_diffrn_reflns_point_group_measured_fraction_full 0.859
_diffrn_reflns_point_group_measured_fraction_max 0.835
_diffrn_reflns_theta_full 25.241
_diffrn_reflns_theta_max 27.481
_diffrn_reflns_theta_min 3.059
_diffrn_source 'rotating anode'
_exptl_absorpt_coefficient_mu 1.115
_exptl_absorpt_correction_T_max 0.9673
_exptl_absorpt_correction_T_min 0.8078
_exptl_absorpt_correction_type multi-scan
_exptl_absorpt_process_details
;
Empirical absorption correction was applied 
using Lorentz and polarization effects.
;
_exptl_crystal_colour orange
_exptl_crystal_colour_lustre clear
_exptl_crystal_colour_modifier light
_exptl_crystal_colour_primary orange
_exptl_crystal_density_diffrn 1.669
_exptl_crystal_density_method 'not measured'
_exptl_crystal_description plate
_exptl_crystal_F_000 988
_exptl_crystal_size_max 0.20
_exptl_crystal_size_mid 0.10
_exptl_crystal_size_min 0.03
_exptl_transmission_factor_max 1.0000
_exptl_transmission_factor_min 0.8919
_refine_diff_density_max 0.701
_refine_diff_density_min -0.379
_refine_diff_density_rms 0.050
_refine_ls_abs_structure_details
;
 Flack x determined using 1465 quotients [(I+)-(I-)]/[(I+)+(I-)]
 (Parsons, Flack and Wagner, Acta Cryst. B69 (2013) 249-259).
;
_refine_ls_abs_structure_Flack 0.011(10)
_refine_ls_extinction_method none
_refine_ls_goodness_of_fit_ref 1.060
_refine_ls_hydrogen_treatment constr
_refine_ls_matrix_type full
_refine_ls_number_parameters 233
_refine_ls_number_reflns 3706
_refine_ls_number_restraints 3
_refine_ls_restrained_S_all 1.059
_refine_ls_R_factor_all 0.0153
_refine_ls_R_factor_gt 0.0151
_refine_ls_shift/su_max 0.001
_refine_ls_shift/su_mean 0.000
_refine_ls_structure_factor_coef Fsqd
_refine_ls_weighting_details 'w=1/[\s^2^(Fo^2^)+(0.0170P)^2^+0.7776P] where P=(Fo^2^+2Fc^2^)/3'
_refine_ls_weighting_scheme calc
_refine_ls_wR_factor_gt 0.0364
_refine_ls_wR_factor_ref 0.0366
_reflns_Friedel_coverage 0.673
_reflns_Friedel_fraction_full 0.721
_reflns_Friedel_fraction_max 0.673
_reflns_number_gt 3677
_reflns_number_total 3706
_reflns_threshold_expression 'I > 2\s(I)'
_cod_data_source_file d5dt02337h2.cif
_cod_data_source_block RuCl2OH2
_cod_depositor_comments
;
The following automatic conversions were performed:

data item '_geom_angle_publ_flag' value 'No' was changed to 'no' in
accordance with the
/home/data/users/saulius/crontab/automatic-downloads/rss-feeds/RSC/lib/dictionaries/cif_core.dic
dictionary named 'cif_core.dic' version 2.4.2 last updated on
2011-04-26 (77 times).

data item '_geom_bond_publ_flag' value 'No' was changed to 'no' in
accordance with the
/home/data/users/saulius/crontab/automatic-downloads/rss-feeds/RSC/lib/dictionaries/cif_core.dic
dictionary named 'cif_core.dic' version 2.4.2 last updated on
2011-04-26 (33 times).

data item '_geom_torsion_publ_flag' value 'No' was changed to 'no' in
accordance with the
/home/data/users/saulius/crontab/automatic-downloads/rss-feeds/RSC/lib/dictionaries/cif_core.dic
dictionary named 'cif_core.dic' version 2.4.2 last updated on
2011-04-26 (38 times).

Automatic conversion script
Id: cif_fix_values 8170 2020-07-09 18:12:32Z antanas 

 Adding full bibliography for 7719785--7719787.cif.
;
_cod_original_cell_volume 1931.5(6)
_cod_database_code 7719785
_shelx_shelxl_version_number 2018/3
_shelx_space_group_comment
;
The symmetry employed for this shelxl refinement is uniquely defined
by the following loop, which should always be used as a source of
symmetry information in preference to the above space-group names.
They are only intended as comments.
;
_shelx_estimated_absorpt_t_max 0.967
_shelx_estimated_absorpt_t_min 0.808
_olex2_refinement_description
;
1. Fixed Uiso
 At 1.2 times of:
  All C(H) groups, All C(H,H) groups
 At 1.5 times of:
  All C(H,H,H) groups, All O(H,H) groups
2. Restrained distances
 Ru1-H1 \\sim Ru1-H2
 with sigma of 0.02
3.a Free rotating group:
 O1(H1,H2)
3.b Secondary CH2 refined with riding coordinates:
 C11(H12,H13), C10(H11,H10), C8(H6,H7), C9(H8,H9)
3.c Aromatic/amide H refined with riding coordinates:
 C2(H3), C4(H5), C3(H4)
3.d Idealised Me refined as rotating group:
 C14(H20,H22,H21), C12(H16,H14,H15), C15(H24,H25,H23), C13(H18,H19,H17)
;
_olex2_submission_special_instructions 'No special instructions were received'

loop_
_space_group_symop_operation_xyz
'x, y, z'
'x, -y, z+1/2'
'x+1/2, y+1/2, z'
'x+1/2, -y+1/2, z+1/2'

loop_
_atom_site_label
_atom_site_type_symbol
_atom_site_fract_x
_atom_site_fract_y
_atom_site_fract_z
_atom_site_U_iso_or_equiv
_atom_site_adp_type
_atom_site_occupancy
_atom_site_site_symmetry_order
_atom_site_calc_flag
_atom_site_refinement_flags_posn
_atom_site_refinement_flags_adp
_atom_site_refinement_flags_occupancy
_atom_site_disorder_assembly
_atom_site_disorder_group
Ru1 Ru 0.39874(2) 0.68341(2) 0.49272(2) 0.01077(5) Uani 1 1 d D . . . .
Cl1 Cl 0.28379(3) 0.59197(8) 0.36814(5) 0.01559(12) Uani 1 1 d . . . . .
Cl2 Cl 0.51407(3) 0.76027(8) 0.62131(5) 0.01769(13) Uani 1 1 d . . . . .
O1 O 0.39221(12) 0.4737(3) 0.58619(16) 0.0234(4) Uani 1 1 d G . . . .
O2 O 0.34682(10) 0.8688(2) 0.54580(14) 0.0148(3) Uani 1 1 d . . . . .
O3 O 0.44776(9) 0.5673(2) 0.40412(14) 0.0156(4) Uani 1 1 d . . . . .
O4 O 0.32394(10) 1.1576(2) 0.53825(16) 0.0183(4) Uani 1 1 d . . . . .
O5 O 0.48636(10) 0.6293(3) 0.27819(15) 0.0188(4) Uani 1 1 d . . . . .
N1 N 0.40389(11) 0.8828(3) 0.41063(16) 0.0107(4) Uani 1 1 d . . . . .
N2 N 0.65101(11) 0.2814(3) 0.57080(18) 0.0148(4) Uani 1 1 d . . . . .
C1 C 0.37864(12) 1.0386(3) 0.42779(19) 0.0118(5) Uani 1 1 d . . . . .
C2 C 0.38318(14) 1.1847(3) 0.3726(2) 0.0137(5) Uani 1 1 d . . . . .
C3 C 0.41396(14) 1.1652(3) 0.2989(2) 0.0159(5) Uani 1 1 d . . . . .
C4 C 0.43886(13) 1.0013(3) 0.28230(19) 0.0153(5) Uani 1 1 d . . . . .
C5 C 0.43339(13) 0.8595(3) 0.34063(19) 0.0130(5) Uani 1 1 d . . . . .
C6 C 0.34744(12) 1.0260(3) 0.51006(19) 0.0128(5) Uani 1 1 d . . . . .
C7 C 0.45814(13) 0.6728(3) 0.3386(2) 0.0131(5) Uani 1 1 d . . . . .
C8 C 0.68504(16) 0.1117(4) 0.5538(2) 0.0213(6) Uani 1 1 d . . . . .
C9 C 0.71599(14) 0.3904(4) 0.6423(2) 0.0200(5) Uani 1 1 d . . . . .
C10 C 0.60868(14) 0.3776(4) 0.4698(2) 0.0211(6) Uani 1 1 d . . . . .
C11 C 0.59513(14) 0.2487(4) 0.6189(2) 0.0209(6) Uani 1 1 d . . . . .
C12 C 0.6305(2) -0.0163(4) 0.4788(3) 0.0354(8) Uani 1 1 d . . . . .
C13 C 0.69745(18) 0.5721(4) 0.6682(3) 0.0338(7) Uani 1 1 d . . . . .
C14 C 0.65314(15) 0.4277(4) 0.4077(2) 0.0243(6) Uani 1 1 d . . . . .
C15 C 0.62494(16) 0.1568(4) 0.7224(2) 0.0226(6) Uani 1 1 d . . . . .
H1 H 0.366981 0.377272 0.564497 0.035 Uiso 1 1 d DG U . . .
H2 H 0.427614 0.445048 0.645030 0.035 Uiso 1 1 d DG U . . .
H3 H 0.365881 1.296000 0.384146 0.016 Uiso 1 1 calc R U . . .
H4 H 0.417834 1.264196 0.260226 0.019 Uiso 1 1 calc R U . . .
H5 H 0.459196 0.987073 0.231930 0.018 Uiso 1 1 calc R U . . .
H6 H 0.710098 0.052216 0.621556 0.026 Uiso 1 1 calc R U . . .
H7 H 0.723405 0.141086 0.527632 0.026 Uiso 1 1 calc R U . . .
H8 H 0.740866 0.324730 0.707928 0.024 Uiso 1 1 calc R U . . .
H9 H 0.751996 0.402481 0.609846 0.024 Uiso 1 1 calc R U . . .
H10 H 0.587442 0.486173 0.485644 0.025 Uiso 1 1 calc R U . . .
H11 H 0.566796 0.302552 0.425925 0.025 Uiso 1 1 calc R U . . .
H12 H 0.574247 0.363355 0.627023 0.025 Uiso 1 1 calc R U . . .
H13 H 0.553911 0.177514 0.569783 0.025 Uiso 1 1 calc R U . . .
H14 H 0.594573 -0.054273 0.506634 0.053 Uiso 1 1 calc R U . . .
H15 H 0.657359 -0.118883 0.469521 0.053 Uiso 1 1 calc R U . . .
H16 H 0.604404 0.041750 0.411764 0.053 Uiso 1 1 calc R U . . .
H17 H 0.662272 0.562708 0.701242 0.051 Uiso 1 1 calc R U . . .
H18 H 0.675256 0.641390 0.604398 0.051 Uiso 1 1 calc R U . . .
H19 H 0.742799 0.630023 0.715652 0.051 Uiso 1 1 calc R U . . .
H20 H 0.619913 0.476543 0.340700 0.036 Uiso 1 1 calc R U . . .
H21 H 0.690337 0.515978 0.445882 0.036 Uiso 1 1 calc R U . . .
H22 H 0.677947 0.323172 0.396176 0.036 Uiso 1 1 calc R U . . .
H23 H 0.666111 0.225153 0.771965 0.034 Uiso 1 1 calc R U . . .
H24 H 0.642535 0.039317 0.714739 0.034 Uiso 1 1 calc R U . . .
H25 H 0.585556 0.146360 0.747964 0.034 Uiso 1 1 calc R U . . .

loop_
_atom_site_aniso_label
_atom_site_aniso_U_11
_atom_site_aniso_U_22
_atom_site_aniso_U_33
_atom_site_aniso_U_23
_atom_site_aniso_U_13
_atom_site_aniso_U_12
Ru1 0.01273(8) 0.00730(8) 0.01269(9) 0.00045(7) 0.00552(6) -0.00045(7)
Cl1 0.0130(3) 0.0132(3) 0.0184(3) -0.0010(2) 0.0040(2) -0.0003(2)
Cl2 0.0152(3) 0.0187(3) 0.0170(3) -0.0010(2) 0.0043(2) -0.0031(2)
O1 0.0286(10) 0.0152(10) 0.0178(10) 0.0053(8) 0.0002(8) -0.0089(8)
O2 0.0188(9) 0.0115(8) 0.0175(9) -0.0007(7) 0.0108(7) -0.0004(7)
O3 0.0161(8) 0.0117(8) 0.0201(10) -0.0016(7) 0.0085(7) 0.0005(7)
O4 0.0224(9) 0.0126(8) 0.0259(11) -0.0039(7) 0.0160(8) -0.0011(7)
O5 0.0173(9) 0.0226(10) 0.0183(10) -0.0051(8) 0.0088(7) 0.0023(7)
N1 0.0122(9) 0.0074(9) 0.0120(10) -0.0015(8) 0.0043(8) -0.0010(7)
N2 0.0105(9) 0.0190(10) 0.0153(11) 0.0018(9) 0.0057(8) 0.0012(8)
C1 0.0114(10) 0.0102(11) 0.0133(12) -0.0001(9) 0.0046(9) -0.0009(8)
C2 0.0157(11) 0.0088(11) 0.0158(13) 0.0009(9) 0.0054(10) 0.0010(8)
C3 0.0185(12) 0.0134(12) 0.0153(13) 0.0041(9) 0.0063(10) -0.0007(9)
C4 0.0154(11) 0.0174(12) 0.0136(13) 0.0012(10) 0.0062(10) -0.0010(9)
C5 0.0115(10) 0.0149(11) 0.0115(12) -0.0013(10) 0.0034(9) -0.0004(9)
C6 0.0110(10) 0.0114(11) 0.0166(13) -0.0016(9) 0.0062(9) -0.0016(8)
C7 0.0097(10) 0.0138(12) 0.0141(13) -0.0016(9) 0.0029(9) -0.0007(8)
C8 0.0249(13) 0.0177(13) 0.0240(15) 0.0024(11) 0.0127(11) 0.0056(10)
C9 0.0149(11) 0.0267(14) 0.0191(14) -0.0044(11) 0.0075(10) -0.0049(10)
C10 0.0141(11) 0.0278(15) 0.0189(14) 0.0058(12) 0.0039(10) 0.0049(10)
C11 0.0123(11) 0.0297(15) 0.0224(15) 0.0028(12) 0.0088(10) 0.0005(10)
C12 0.053(2) 0.0254(17) 0.0333(19) -0.0086(13) 0.0235(16) -0.0107(14)
C13 0.0408(18) 0.0303(17) 0.0362(19) -0.0125(14) 0.0216(15) -0.0061(14)
C14 0.0227(13) 0.0298(15) 0.0216(15) 0.0085(12) 0.0103(11) 0.0063(11)
C15 0.0188(12) 0.0310(15) 0.0201(15) 0.0028(12) 0.0099(11) 0.0001(11)

loop_
_atom_type_symbol
_atom_type_description
_atom_type_scat_dispersion_real
_atom_type_scat_dispersion_imag
_atom_type_scat_source
C C 0.0033 0.0016 'International Tables Vol C Tables 4.2.6.8 and 6.1.1.4'
H H 0.0000 0.0000 'International Tables Vol C Tables 4.2.6.8 and 6.1.1.4'
Cl Cl 0.1484 0.1585 'International Tables Vol C Tables 4.2.6.8 and 6.1.1.4'
N N 0.0061 0.0033 'International Tables Vol C Tables 4.2.6.8 and 6.1.1.4'
O O 0.0106 0.0060 'International Tables Vol C Tables 4.2.6.8 and 6.1.1.4'
Ru Ru -1.2594 0.8363 'International Tables Vol C Tables 4.2.6.8 and 6.1.1.4'

loop_
_geom_angle_atom_site_label_1
_geom_angle_atom_site_label_2
_geom_angle_atom_site_label_3
_geom_angle
_geom_angle_site_symmetry_1
_geom_angle_site_symmetry_3
_geom_angle_publ_flag
Cl2 Ru1 Cl1 176.99(2) . . yes
O1 Ru1 Cl1 87.74(6) . . yes
O1 Ru1 Cl2 89.37(6) . . yes
O2 Ru1 Cl1 90.19(6) . . yes
O2 Ru1 Cl2 91.02(6) . . yes
O2 Ru1 O1 97.40(8) . . yes
O2 Ru1 O3 160.02(7) . . yes
O3 Ru1 Cl1 88.07(5) . . yes
O3 Ru1 Cl2 91.73(5) . . yes
O3 Ru1 O1 102.41(8) . . yes
N1 Ru1 Cl1 92.95(6) . . yes
N1 Ru1 Cl2 89.97(6) . . yes
N1 Ru1 O1 177.62(9) . . yes
N1 Ru1 O2 80.32(8) . . yes
N1 Ru1 O3 79.89(8) . . yes
Ru1 O1 H1 126.1 . . no
Ru1 O1 H2 124.0 . . no
C6 O2 Ru1 114.09(15) . . no
C7 O3 Ru1 114.26(15) . . no
H1 O1 H2 104.5 . . no
C1 N1 Ru1 118.17(16) . . no
C5 N1 Ru1 118.52(17) . . no
C5 N1 C1 123.3(2) . . no
C8 N2 C11 112.0(2) . . no
C8 N2 C10 112.0(2) . . no
C8 N2 C9 105.10(19) . . no
C9 N2 C11 111.2(2) . . no
C10 N2 C11 105.72(19) . . no
C10 N2 C9 111.0(2) . . no
N1 C1 C2 119.8(2) . . no
N1 C1 C6 112.0(2) . . no
C2 C1 C6 128.2(2) . . no
C1 C2 C3 118.4(2) . . no
C1 C2 H3 120.8 . . no
C3 C2 H3 120.8 . . no
C4 C3 C2 120.3(2) . . no
C2 C3 H4 119.8 . . no
C4 C3 H4 119.8 . . no
C5 C4 C3 118.7(2) . . no
C3 C4 H5 120.6 . . no
C5 C4 H5 120.6 . . no
N1 C5 C4 119.5(2) . . no
N1 C5 C7 112.2(2) . . no
C4 C5 C7 128.3(2) . . no
O2 C6 C1 115.1(2) . . yes
O4 C6 O2 124.0(2) . . yes
O4 C6 C1 120.9(2) . . yes
O3 C7 C5 115.1(2) . . yes
O5 C7 O3 124.5(2) . . yes
O5 C7 C5 120.3(2) . . yes
N2 C8 C12 114.9(2) . . no
N2 C8 H6 108.6 . . no
N2 C8 H7 108.6 . . no
C12 C8 H6 108.6 . . no
C12 C8 H7 108.6 . . no
H6 C8 H7 107.5 . . no
N2 C9 H8 108.3 . . no
N2 C9 H9 108.3 . . no
C13 C9 N2 116.0(2) . . no
C13 C9 H8 108.3 . . no
C13 C9 H9 108.3 . . no
H8 C9 H9 107.4 . . no
N2 C10 H11 108.3 . . no
N2 C10 H10 108.3 . . no
C14 C10 N2 115.8(2) . . no
C14 C10 H11 108.3 . . no
C14 C10 H10 108.3 . . no
H11 C10 H10 107.4 . . no
N2 C11 H12 108.4 . . no
N2 C11 H13 108.4 . . no
C15 C11 N2 115.7(2) . . no
C15 C11 H12 108.4 . . no
C15 C11 H13 108.4 . . no
H12 C11 H13 107.4 . . no
C8 C12 H16 109.5 . . no
C8 C12 H14 109.5 . . no
C8 C12 H15 109.5 . . no
H14 C12 H15 109.5 . . no
H16 C12 H14 109.5 . . no
H16 C12 H15 109.5 . . no
C9 C13 H17 109.5 . . no
C9 C13 H18 109.5 . . no
C9 C13 H19 109.5 . . no
H18 C13 H17 109.5 . . no
H18 C13 H19 109.5 . . no
H19 C13 H17 109.5 . . no
C10 C14 H20 109.5 . . no
C10 C14 H21 109.5 . . no
C10 C14 H22 109.5 . . no
H20 C14 H22 109.5 . . no
H20 C14 H21 109.5 . . no
H22 C14 H21 109.5 . . no
C11 C15 H23 109.5 . . no
C11 C15 H24 109.5 . . no
C11 C15 H25 109.5 . . no
H24 C15 H23 109.5 . . no
H24 C15 H25 109.5 . . no
H25 C15 H23 109.5 . . no

loop_
_geom_bond_atom_site_label_1
_geom_bond_atom_site_label_2
_geom_bond_distance
_geom_bond_site_symmetry_2
_geom_bond_publ_flag
Ru1 Cl1 2.3461(7) . yes
Ru1 Cl2 2.3419(7) . yes
Ru1 O1 2.1036(19) . yes
Ru1 O2 2.0503(17) . yes
Ru1 O3 2.0572(18) . yes
Ru1 N1 1.933(2) . yes
O1 H1 0.8696 . no
O1 H2 0.8701 . no
O2 C6 1.299(3) . yes
O3 C7 1.299(3) . yes
O5 C7 1.233(3) . yes
O4 C6 1.233(3) . yes
N1 C5 1.341(3) . yes
N1 C1 1.344(3) . yes
N2 C8 1.516(3) . no
N2 C9 1.519(3) . no
N2 C11 1.526(3) . no
N2 C10 1.517(3) . no
C2 C1 1.379(3) . yes
C2 C3 1.403(4) . yes
C2 H3 0.9500 . no
C3 H4 0.9500 . no
C4 C3 1.393(4) . yes
C4 H5 0.9500 . no
C5 C4 1.386(4) . yes
C6 C1 1.516(3) . yes
C7 C5 1.505(3) . yes
C8 C12 1.519(4) . no
C8 H7 0.9900 . no
C8 H6 0.9900 . no
C9 C13 1.510(4) . no
C9 H8 0.9900 . no
C9 H9 0.9900 . no
C10 C14 1.514(4) . no
C10 H10 0.9900 . no
C10 H11 0.9900 . no
C11 C15 1.507(4) . no
C11 H12 0.9900 . no
C11 H13 0.9900 . no
C12 H14 0.9800 . no
C12 H15 0.9800 . no
C12 H16 0.9800 . no
C13 H17 0.9800 . no
C13 H18 0.9800 . no
C13 H19 0.9800 . no
C14 H21 0.9800 . no
C14 H20 0.9800 . no
C14 H22 0.9800 . no
C15 H23 0.9800 . no
C15 H24 0.9800 . no
C15 H25 0.9800 . no

loop_
_geom_torsion_atom_site_label_1
_geom_torsion_atom_site_label_2
_geom_torsion_atom_site_label_3
_geom_torsion_atom_site_label_4
_geom_torsion
_geom_torsion_site_symmetry_1
_geom_torsion_site_symmetry_2
_geom_torsion_site_symmetry_3
_geom_torsion_site_symmetry_4
_geom_torsion_publ_flag
Ru1 O2 C6 O4 -174.6(2) . . . . no
Ru1 O2 C6 C1 6.3(3) . . . . no
Ru1 O3 C7 O5 -179.7(2) . . . . no
Ru1 O3 C7 C5 0.7(3) . . . . no
Ru1 N1 C5 C7 0.1(3) . . . . no
Ru1 N1 C5 C4 -178.83(17) . . . . no
Ru1 N1 C1 C6 -1.7(3) . . . . no
Ru1 N1 C1 C2 178.33(18) . . . . no
O2 C6 C1 N1 -3.3(3) . . . . no
O2 C6 C1 C2 176.7(2) . . . . no
O3 C7 C5 N1 -0.6(3) . . . . no
O3 C7 C5 C4 178.3(2) . . . . no
O5 C7 C5 N1 179.8(2) . . . . no
O5 C7 C5 C4 -1.3(4) . . . . no
O4 C6 C1 N1 177.6(2) . . . . no
O4 C6 C1 C2 -2.4(4) . . . . no
N1 C5 C4 C3 0.6(4) . . . . no
C1 N1 C5 C7 179.1(2) . . . . no
C1 N1 C5 C4 0.2(4) . . . . no
C1 C2 C3 C4 0.3(4) . . . . no
C3 C2 C1 N1 0.4(4) . . . . no
C3 C2 C1 C6 -179.5(2) . . . . no
C5 N1 C1 C6 179.3(2) . . . . no
C5 N1 C1 C2 -0.7(4) . . . . no
C5 C4 C3 C2 -0.8(4) . . . . no
C7 C5 C4 C3 -178.2(2) . . . . no
C8 N2 C11 C15 59.1(3) . . . . no
C8 N2 C10 C14 -58.6(3) . . . . no
C8 N2 C9 C13 177.4(2) . . . . no
C9 N2 C11 C15 -58.2(3) . . . . no
C9 N2 C10 C14 58.5(3) . . . . no
C9 N2 C8 C12 -176.7(2) . . . . no
C10 N2 C11 C15 -178.7(2) . . . . no
C10 N2 C8 C12 -56.0(3) . . . . no
C10 N2 C9 C13 56.1(3) . . . . no
C11 N2 C10 C14 179.1(2) . . . . no
C11 N2 C8 C12 62.5(3) . . . . no
C11 N2 C9 C13 -61.3(3) . . . . no
